data_4119471
loop_
_publ_author_name
'Marc-Etienne Moret'
'Limei Zhang'
'Jonas C. Peters'

_publ_section_title
;
 A Polar Copper-Boron One-Electron \s-Bond
;
_journal_name_full 'Journal of the American Chemical Society'
_journal_page_first 3792
_journal_page_last 3795
_journal_paper_doi 10.1021/ja4006578
_journal_volume 135
_journal_year 2013
_chemical_formula_sum 'C68 H66 B2 Cu F24 P3'
_chemical_formula_weight 1517.28
_chemical_name_systematic
; 
 ? 
;
_space_group_IT_number 61
_symmetry_cell_setting orthorhombic
_symmetry_space_group_name_Hall '-P 2ac 2ab'
_symmetry_space_group_name_H-M 'P b c a'
_atom_sites_solution_hydrogens geom
_atom_sites_solution_primary direct
_atom_sites_solution_secondary difmap
_audit_creation_method SHELXL-97
_cell_angle_alpha 90.00
_cell_angle_beta 90.00
_cell_angle_gamma 90.00
_cell_formula_units_Z 8
_cell_length_a 26.2296(12)
_cell_length_b 19.7982(9)
_cell_length_c 26.5304(11)
_cell_measurement_reflns_used 9973
_cell_measurement_temperature 100(2)
_cell_measurement_theta_max 33.55
_cell_measurement_theta_min 2.33
_cell_volume 13777.2(11)
_computing_cell_refinement 'SAINT V7.68A (Bruker, 2007)'
_computing_data_collection 'Bruker SMART v5.054 (Bruker, 2007)'
_computing_data_reduction 'SAINT V7.68A (Bruker, 2007)'
_computing_molecular_graphics 'Bruker SHELXTL'
_computing_publication_material 'Bruker SHELXTL'
_computing_structure_refinement 'SHELXL-97 (Sheldrick, 2008)'
_computing_structure_solution 'SHELXS-97 (Sheldrick, 2008)'
_diffrn_ambient_temperature 100(2)
_diffrn_detector_area_resol_mean 8.19
_diffrn_measured_fraction_theta_full 1.000
_diffrn_measured_fraction_theta_max 0.952
_diffrn_measurement_device_type 'Bruker SMART 1000'
_diffrn_measurement_method '\w and \f scans'
_diffrn_radiation_monochromator graphite
_diffrn_radiation_source 'fine-focus sealed tube'
_diffrn_radiation_type MoK\a
_diffrn_radiation_wavelength 0.71073
_diffrn_reflns_av_R_equivalents 0.0650
_diffrn_reflns_av_sigmaI/netI 0.0351
_diffrn_reflns_limit_h_max 44
_diffrn_reflns_limit_h_min -42
_diffrn_reflns_limit_k_max 33
_diffrn_reflns_limit_k_min -32
_diffrn_reflns_limit_l_max 43
_diffrn_reflns_limit_l_min -44
_diffrn_reflns_number 376881
_diffrn_reflns_theta_full 25.00
_diffrn_reflns_theta_max 37.40
_diffrn_reflns_theta_min 1.55
_exptl_absorpt_coefficient_mu 0.493
_exptl_absorpt_correction_T_max 0.8543
_exptl_absorpt_correction_T_min 0.8273
_exptl_absorpt_correction_type multi-scan
_exptl_absorpt_process_details 'SADABS v2008/1 (Bruker-AXS, 2001)'
_exptl_crystal_colour yellow
_exptl_crystal_density_diffrn 1.463
_exptl_crystal_description block
_exptl_crystal_F_000 6192
_exptl_crystal_size_max 0.40
_exptl_crystal_size_mid 0.34
_exptl_crystal_size_min 0.33
_refine_diff_density_max 1.253
_refine_diff_density_min -1.038
_refine_diff_density_rms 0.081
_refine_ls_extinction_method none
_refine_ls_goodness_of_fit_ref 1.042
_refine_ls_hydrogen_treatment constr
_refine_ls_matrix_type full
_refine_ls_number_parameters 981
_refine_ls_number_reflns 34263
_refine_ls_number_restraints 109
_refine_ls_restrained_S_all 1.301
_refine_ls_R_factor_all 0.0779
_refine_ls_R_factor_gt 0.0461
_refine_ls_shift/su_max 0.006
_refine_ls_shift/su_mean 0.000
_refine_ls_structure_factor_coef Fsqd
_refine_ls_weighting_details 'calc w=1/[\s^2^(Fo^2^)+(0.0540P)^2^+9.5259P] where P=(Fo^2^+2Fc^2^)/3'
_refine_ls_weighting_scheme calc
_refine_ls_wR_factor_gt 0.1105
_refine_ls_wR_factor_ref 0.1299
_reflns_number_gt 24525
_reflns_number_total 34263
_reflns_threshold_expression >2sigma(I)
_cod_data_source_file ja4006578_si_002_2.cif
_cod_data_source_block mem139
_cod_database_code 4119471

loop_
_symmetry_equiv_pos_as_xyz
'x, y, z'
'-x+1/2, -y, z+1/2'
'-x, y+1/2, -z+1/2'
'x+1/2, -y+1/2, -z'
'-x, -y, -z'
'x-1/2, y, -z-1/2'
'x, -y-1/2, z-1/2'
'-x-1/2, y-1/2, z'

loop_
_atom_site_label
_atom_site_type_symbol
_atom_site_fract_x
_atom_site_fract_y
_atom_site_fract_z
_atom_site_U_iso_or_equiv
_atom_site_adp_type
_atom_site_occupancy
_atom_site_symmetry_multiplicity
_atom_site_calc_flag
_atom_site_refinement_flags
_atom_site_disorder_assembly
_atom_site_disorder_group
Cu Cu 0.345826(7) 0.231238(9) 1.005433(7) 0.01343(4) Uani 1 1 d D A .
P3 P 0.335980(15) 0.31781(2) 1.062189(15) 0.01654(7) Uani 1 1 d D . .
C31 C 0.35910(8) 0.29862(14) 1.12621(7) 0.0211(4) Uani 0.881(4) 1 d PD A 1
H31A H 0.3429 0.3307 1.1505 0.025 Uiso 0.881(4) 1 calc PR A 1
C32A C 0.34485(10) 0.22670(13) 1.14097(9) 0.0335(5) Uani 0.881(4) 1 d PD A 1
H32A H 0.3610 0.1948 1.1176 0.050 Uiso 0.881(4) 1 calc PR A 1
H32B H 0.3077 0.2214 1.1395 0.050 Uiso 0.881(4) 1 calc PR A 1
H32C H 0.3567 0.2176 1.1753 0.050 Uiso 0.881(4) 1 calc PR A 1
C33A C 0.41692(8) 0.30775(13) 1.12828(9) 0.0304(5) Uani 0.881(4) 1 d PD A 1
H33A H 0.4294 0.2949 1.1618 0.046 Uiso 0.881(4) 1 calc PR A 1
H33B H 0.4255 0.3551 1.1217 0.046 Uiso 0.881(4) 1 calc PR A 1
H33C H 0.4330 0.2791 1.1027 0.046 Uiso 0.881(4) 1 calc PR A 1
C31B C 0.3551(5) 0.2661(8) 1.1238(4) 0.018(3) Uani 0.119(4) 1 d PDU A 2
H31B H 0.3286 0.2305 1.1285 0.022 Uiso 0.119(4) 1 calc PR A 2
C32B C 0.4062(6) 0.2290(9) 1.1139(6) 0.029(3) Uani 0.119(4) 1 d PDU A 2
H32D H 0.4344 0.2615 1.1154 0.044 Uiso 0.119(4) 1 calc PR A 2
H32E H 0.4053 0.2080 1.0805 0.044 Uiso 0.119(4) 1 calc PR A 2
H32F H 0.4113 0.1941 1.1397 0.044 Uiso 0.119(4) 1 calc PR A 2
C33B C 0.3568(7) 0.3064(10) 1.1719(5) 0.034(4) Uani 0.119(4) 1 d PDU A 2
H33D H 0.3668 0.2769 1.1998 0.051 Uiso 0.119(4) 1 calc PR A 2
H33E H 0.3229 0.3254 1.1787 0.051 Uiso 0.119(4) 1 calc PR A 2
H33F H 0.3816 0.3431 1.1685 0.051 Uiso 0.119(4) 1 calc PR A 2
C57 C 0.51242(6) 0.06306(8) 0.84245(6) 0.0195(3) Uani 1 1 d D B .
C60 C 0.53025(9) 0.04003(10) 0.89319(7) 0.0286(4) Uani 1 1 d D . .
F16A F 0.58210(12) 0.0239(3) 0.89080(14) 0.0581(13) Uani 0.570(8) 1 d PD B 1
F17A F 0.5313(3) 0.08761(18) 0.92749(13) 0.068(2) Uani 0.570(8) 1 d PD B 1
F18A F 0.5095(2) -0.0113(3) 0.91161(18) 0.073(2) Uani 0.570(8) 1 d PD B 1
F16B F 0.5659(3) 0.0699(4) 0.9116(2) 0.102(5) Uani 0.430(8) 1 d PD B 2
F17B F 0.4900(3) 0.0515(4) 0.92691(15) 0.086(3) Uani 0.430(8) 1 d PD B 2
F18B F 0.5331(4) -0.0246(2) 0.8955(2) 0.086(3) Uani 0.430(8) 1 d PD B 2
C59 C 0.40608(8) 0.03011(12) 0.75047(9) 0.0363(5) Uani 1 1 d D . .
C55 C 0.45344(6) 0.05701(9) 0.77423(7) 0.0237(3) Uani 1 1 d D B .
F13A F 0.4119(3) -0.0013(5) 0.7087(4) 0.071(3) Uani 0.541(17) 1 d PD C 1
F14A F 0.37436(19) 0.0842(3) 0.7378(2) 0.0357(10) Uani 0.541(17) 1 d PD C 1
F15A F 0.3754(2) -0.0019(6) 0.7836(3) 0.079(3) Uani 0.541(17) 1 d PD C 1
F13B F 0.4159(3) 0.0142(4) 0.7007(2) 0.0422(14) Uani 0.459(17) 1 d PD C 2
F14B F 0.3672(3) 0.0665(7) 0.7510(5) 0.078(3) Uani 0.459(17) 1 d PD C 2
F15B F 0.3970(5) -0.0364(5) 0.7666(3) 0.068(3) Uani 0.459(17) 1 d PD C 2
P2 P 0.302974(15) 0.13023(2) 1.010381(15) 0.01589(7) Uani 1 1 d . . .
P1 P 0.378243(15) 0.25298(2) 0.926956(15) 0.01609(7) Uani 1 1 d . . .
F21 F 0.57121(5) 0.30900(7) 0.52040(5) 0.0374(3) Uani 1 1 d . . .
F6 F 0.75739(5) 0.04470(7) 0.79483(5) 0.0367(3) Uani 1 1 d . . .
F5 F 0.69032(5) -0.00300(6) 0.76457(6) 0.0345(3) Uani 1 1 d . . .
F12 F 0.39181(5) 0.36457(7) 0.74846(5) 0.0366(3) Uani 1 1 d . . .
F4 F 0.74919(5) 0.03224(7) 0.71486(5) 0.0372(3) Uani 1 1 d . . .
F8 F 0.61836(5) 0.39731(8) 0.86099(6) 0.0400(3) Uani 1 1 d . . .
F24 F 0.56452(7) 0.01212(7) 0.59665(6) 0.0473(4) Uani 1 1 d . . .
F7 F 0.58053(7) 0.32939(8) 0.91078(5) 0.0453(4) Uani 1 1 d . . .
F11 F 0.44257(6) 0.40627(9) 0.69417(6) 0.0487(4) Uani 1 1 d . . .
F23 F 0.56758(8) 0.06448(8) 0.52587(6) 0.0532(4) Uani 1 1 d . . .
F3 F 0.78688(6) 0.28669(9) 0.73708(8) 0.0603(5) Uani 1 1 d D . .
F22 F 0.49566(6) 0.04894(8) 0.56203(7) 0.0475(4) Uani 1 1 d . . .
F10 F 0.42883(7) 0.45851(8) 0.76335(8) 0.0589(5) Uani 1 1 d . . .
F2 F 0.73585(7) 0.33141(8) 0.78941(6) 0.0527(4) Uani 1 1 d D . .
F9 F 0.54931(6) 0.42783(9) 0.89744(7) 0.0534(4) Uani 1 1 d . . .
F20 F 0.51458(9) 0.34668(10) 0.56926(8) 0.0788(8) Uani 1 1 d . . .
F19 F 0.59421(12) 0.35664(11) 0.58788(7) 0.0995(10) Uani 1 1 d . . .
F1 F 0.72191(8) 0.34141(10) 0.71141(8) 0.0720(6) Uani 1 1 d D . .
C18 C 0.18649(6) 0.29435(9) 1.02356(6) 0.0206(3) Uani 1 1 d . A .
H18 H 0.1679 0.2780 0.9954 0.025 Uiso 1 1 calc R . .
C13 C 0.24007(5) 0.29606(8) 1.02121(5) 0.0150(2) Uani 1 1 d . . .
C25 C 0.26962(7) 0.08579(10) 1.06229(7) 0.0262(3) Uani 1 1 d . A .
H25 H 0.2533 0.0449 1.0471 0.031 Uiso 1 1 calc R . .
C22 C 0.38176(7) 0.19281(9) 0.87287(6) 0.0223(3) Uani 1 1 d . A .
H22 H 0.4019 0.1528 0.8844 0.027 Uiso 1 1 calc R . .
C4 C 0.31733(8) 0.41954(8) 0.85622(6) 0.0236(3) Uani 1 1 d . A .
H4 H 0.3274 0.4515 0.8314 0.028 Uiso 1 1 calc R . .
C58 C 0.54087(6) 0.11074(8) 0.81609(6) 0.0178(3) Uani 1 1 d . . .
H58 H 0.5706 0.1290 0.8313 0.021 Uiso 1 1 calc R B .
C15 C 0.23969(6) 0.33919(10) 1.10734(6) 0.0252(3) Uani 1 1 d . . .
H15 H 0.2579 0.3536 1.1364 0.030 Uiso 1 1 calc R A .
C37 C 0.62102(6) 0.18463(8) 0.74754(6) 0.0172(2) Uani 1 1 d . B .
C14 C 0.26649(6) 0.31947(8) 1.06425(6) 0.0171(2) Uani 1 1 d . A .
C1 C 0.28786(6) 0.32498(7) 0.93028(5) 0.0146(2) Uani 1 1 d . . .
C2 C 0.33590(6) 0.32052(7) 0.90678(5) 0.0156(2) Uani 1 1 d . A .
C36 C 0.33212(8) 0.44185(9) 1.00877(8) 0.0295(4) Uani 1 1 d . . .
H36A H 0.2948 0.4393 1.0100 0.044 Uiso 1 1 calc R A .
H36B H 0.3445 0.4180 0.9788 0.044 Uiso 1 1 calc R . .
H36C H 0.3427 0.4893 1.0072 0.044 Uiso 1 1 calc R . .
C6 C 0.25508(6) 0.37768(8) 0.91526(6) 0.0190(3) Uani 1 1 d . A .
H6 H 0.2226 0.3820 0.9309 0.023 Uiso 1 1 calc R . .
C52 C 0.43610(7) 0.39734(9) 0.74351(8) 0.0267(3) Uani 1 1 d . . .
C53 C 0.52701(5) 0.13274(8) 0.76757(6) 0.0163(2) Uani 1 1 d . B .
C28 C 0.34969(7) 0.06919(9) 0.98356(8) 0.0258(3) Uani 1 1 d . A .
H28 H 0.3540 0.0815 0.9473 0.031 Uiso 1 1 calc R . .
C24 C 0.40917(9) 0.22214(11) 0.82666(8) 0.0344(4) Uani 1 1 d . . .
H24A H 0.4102 0.1882 0.7998 0.052 Uiso 1 1 calc R A .
H24B H 0.4441 0.2348 0.8359 0.052 Uiso 1 1 calc R . .
H24C H 0.3908 0.2622 0.8147 0.052 Uiso 1 1 calc R . .
C56 C 0.46831(7) 0.03536(9) 0.82185(7) 0.0238(3) Uani 1 1 d . . .
H56 H 0.4490 0.0027 0.8398 0.029 Uiso 1 1 calc R B .
C3 C 0.35059(7) 0.36854(8) 0.87080(6) 0.0200(3) Uani 1 1 d . . .
H3 H 0.3836 0.3662 0.8562 0.024 Uiso 1 1 calc R A .
C38 C 0.65344(6) 0.24103(9) 0.74516(6) 0.0201(3) Uani 1 1 d . . .
H38 H 0.6386 0.2846 0.7420 0.024 Uiso 1 1 calc R . .
C5 C 0.26925(7) 0.42360(8) 0.87806(7) 0.0233(3) Uani 1 1 d . . .
H5 H 0.2461 0.4577 0.8676 0.028 Uiso 1 1 calc R A .
C23 C 0.32921(8) 0.16717(10) 0.85687(7) 0.0263(3) Uani 1 1 d . . .
H23A H 0.3085 0.2052 0.8450 0.039 Uiso 1 1 calc R A .
H23B H 0.3124 0.1458 0.8857 0.039 Uiso 1 1 calc R . .
H23C H 0.3331 0.1341 0.8296 0.039 Uiso 1 1 calc R . .
C44 C 0.72325(6) 0.04759(10) 0.75707(6) 0.0235(3) Uani 1 1 d . . .
C48 C 0.50276(7) 0.38529(9) 0.81046(7) 0.0232(3) Uani 1 1 d . . .
H48 H 0.4913 0.4261 0.8255 0.028 Uiso 1 1 calc R . .
C7 C 0.24246(5) 0.20502(7) 0.94569(5) 0.0137(2) Uani 1 1 d . . .
C41 C 0.69810(6) 0.11552(9) 0.75355(6) 0.0193(3) Uani 1 1 d . . .
C12 C 0.20783(6) 0.21265(8) 0.90555(6) 0.0167(2) Uani 1 1 d . A .
H12 H 0.2020 0.2564 0.8920 0.020 Uiso 1 1 calc R . .
C10 C 0.19071(7) 0.09347(9) 0.90470(7) 0.0235(3) Uani 1 1 d . A .
H10 H 0.1726 0.0558 0.8915 0.028 Uiso 1 1 calc R . .
C11 C 0.18202(6) 0.15754(9) 0.88533(6) 0.0205(3) Uani 1 1 d . . .
H11 H 0.1586 0.1638 0.8584 0.025 Uiso 1 1 calc R A .
C49 C 0.47978(6) 0.36019(8) 0.76722(7) 0.0214(3) Uani 1 1 d . . .
C9 C 0.22590(6) 0.08432(8) 0.94343(6) 0.0205(3) Uani 1 1 d . . .
H9 H 0.2321 0.0402 0.9561 0.025 Uiso 1 1 calc R A .
C62 C 0.55711(6) 0.25060(9) 0.64910(6) 0.0199(3) Uani 1 1 d . . .
H62 H 0.5597 0.2928 0.6660 0.024 Uiso 1 1 calc R . .
C50 C 0.49706(6) 0.30037(8) 0.74487(6) 0.0195(3) Uani 1 1 d . . .
H50 H 0.4803 0.2842 0.7155 0.023 Uiso 1 1 calc R . .
C45 C 0.53824(6) 0.26350(8) 0.76429(6) 0.0178(3) Uani 1 1 d . B .
C46 C 0.56012(6) 0.28941(8) 0.80862(6) 0.0194(3) Uani 1 1 d . . .
H46 H 0.5875 0.2655 0.8238 0.023 Uiso 1 1 calc R . .
C67 C 0.55968(9) 0.31537(11) 0.56889(8) 0.0335(4) Uani 1 1 d . . .
C68 C 0.54500(9) 0.06397(11) 0.57086(7) 0.0302(4) Uani 1 1 d . . .
C16 C 0.18668(7) 0.33791(12) 1.10820(7) 0.0313(4) Uani 1 1 d . A .
H16 H 0.1688 0.3520 1.1375 0.038 Uiso 1 1 calc R . .
C54 C 0.48239(6) 0.10457(8) 0.74795(6) 0.0200(3) Uani 1 1 d . . .
H54 H 0.4713 0.1183 0.7154 0.024 Uiso 1 1 calc R B .
C39 C 0.70660(6) 0.23575(9) 0.74729(6) 0.0218(3) Uani 1 1 d D . .
C40 C 0.72937(6) 0.17229(10) 0.75149(6) 0.0227(3) Uani 1 1 d . . .
H40 H 0.7654 0.1679 0.7529 0.027 Uiso 1 1 calc R . .
C17 C 0.15998(7) 0.31595(11) 1.06615(7) 0.0281(4) Uani 1 1 d . . .
H17 H 0.1238 0.3156 1.0664 0.034 Uiso 1 1 calc R A .
C61 C 0.55304(6) 0.19145(8) 0.67780(6) 0.0172(2) Uani 1 1 d . B .
C63 C 0.55740(6) 0.24952(9) 0.59646(6) 0.0215(3) Uani 1 1 d . . .
C34 C 0.35448(7) 0.40898(9) 1.05605(8) 0.0260(3) Uani 1 1 d . A .
H34 H 0.3924 0.4107 1.0529 0.031 Uiso 1 1 calc R . .
C42 C 0.64505(6) 0.12143(8) 0.75163(6) 0.0177(3) Uani 1 1 d . . .
H42 H 0.6247 0.0818 0.7531 0.021 Uiso 1 1 calc R . .
C47 C 0.54305(6) 0.34889(9) 0.83103(7) 0.0212(3) Uani 1 1 d . . .
C51 C 0.57217(7) 0.37584(10) 0.87515(8) 0.0268(3) Uani 1 1 d . . .
C66 C 0.55015(6) 0.13092(8) 0.65052(6) 0.0192(3) Uani 1 1 d . . .
H66 H 0.5478 0.0894 0.6684 0.023 Uiso 1 1 calc R . .
C27 C 0.30395(11) 0.06076(13) 1.10501(9) 0.0415(5) Uani 1 1 d . . .
H27A H 0.3204 0.0994 1.1213 0.062 Uiso 1 1 calc R A .
H27B H 0.3301 0.0306 1.0913 0.062 Uiso 1 1 calc R . .
H27C H 0.2834 0.0362 1.1298 0.062 Uiso 1 1 calc R . .
B2 B 0.55912(6) 0.19280(9) 0.73941(6) 0.0168(3) Uani 1 1 d . . .
C30 C 0.33533(10) -0.00568(11) 0.98472(12) 0.0435(6) Uani 1 1 d . . .
H30A H 0.3623 -0.0323 0.9687 0.065 Uiso 1 1 calc R A .
H30B H 0.3032 -0.0124 0.9665 0.065 Uiso 1 1 calc R . .
H30C H 0.3312 -0.0203 1.0198 0.065 Uiso 1 1 calc R . .
C43 C 0.73802(7) 0.29805(11) 0.74617(7) 0.0289(4) Uani 1 1 d D . .
C8 C 0.25216(6) 0.13947(7) 0.96382(5) 0.0154(2) Uani 1 1 d . A .
C65 C 0.55060(6) 0.12972(9) 0.59792(6) 0.0214(3) Uani 1 1 d . . .
C29 C 0.40164(8) 0.08081(11) 1.00881(11) 0.0390(5) Uani 1 1 d . . .
H29A H 0.3996 0.0678 1.0444 0.058 Uiso 1 1 calc R A .
H29B H 0.4108 0.1287 1.0063 0.058 Uiso 1 1 calc R . .
H29C H 0.4276 0.0534 0.9919 0.058 Uiso 1 1 calc R . .
C64 C 0.55412(7) 0.18918(10) 0.57026(6) 0.0230(3) Uani 1 1 d . . .
H64 H 0.5543 0.1884 0.5345 0.028 Uiso 1 1 calc R . .
C21 C 0.44881(8) 0.34461(12) 0.96764(8) 0.0322(4) Uani 1 1 d . . .
H21A H 0.4427 0.3260 1.0014 0.048 Uiso 1 1 calc R A .
H21B H 0.4238 0.3801 0.9606 0.048 Uiso 1 1 calc R . .
H21C H 0.4833 0.3637 0.9661 0.048 Uiso 1 1 calc R . .
C35 C 0.33983(10) 0.45221(11) 1.10129(9) 0.0382(5) Uani 1 1 d . . .
H35A H 0.3507 0.4989 1.0955 0.057 Uiso 1 1 calc R A .
H35B H 0.3566 0.4346 1.1316 0.057 Uiso 1 1 calc R . .
H35C H 0.3028 0.4509 1.1059 0.057 Uiso 1 1 calc R . .
C26 C 0.22643(8) 0.13021(12) 1.08244(8) 0.0327(4) Uani 1 1 d . . .
H26A H 0.2094 0.1071 1.1104 0.049 Uiso 1 1 calc R A .
H26B H 0.2017 0.1388 1.0555 0.049 Uiso 1 1 calc R . .
H26C H 0.2405 0.1732 1.0943 0.049 Uiso 1 1 calc R . .
C20 C 0.48141(8) 0.23122(12) 0.93889(11) 0.0410(5) Uani 1 1 d . . .
H20A H 0.5159 0.2497 0.9416 0.061 Uiso 1 1 calc R A .
H20B H 0.4801 0.1986 0.9111 0.061 Uiso 1 1 calc R . .
H20C H 0.4723 0.2086 0.9705 0.061 Uiso 1 1 calc R . .
C19 C 0.44362(6) 0.28865(10) 0.92859(7) 0.0252(3) Uani 1 1 d . A .
H19 H 0.4514 0.3081 0.8947 0.030 Uiso 1 1 calc R . .
B B 0.26402(6) 0.27278(8) 0.96880(6) 0.0134(2) Uani 1 1 d . A .

loop_
_atom_site_aniso_label
_atom_site_aniso_U_11
_atom_site_aniso_U_22
_atom_site_aniso_U_33
_atom_site_aniso_U_23
_atom_site_aniso_U_13
_atom_site_aniso_U_12
Cu 0.01362(7) 0.01287(7) 0.01379(7) 0.00140(6) -0.00087(6) -0.00026(6)
P3 0.01441(15) 0.02002(18) 0.01518(15) -0.00367(13) -0.00246(12) -0.00102(13)
C31 0.0200(8) 0.0263(11) 0.0171(8) -0.0009(7) -0.0048(6) -0.0032(7)
C32A 0.0378(12) 0.0366(12) 0.0261(10) 0.0108(9) -0.0100(8) -0.0118(9)
C33A 0.0213(9) 0.0390(12) 0.0308(10) 0.0028(9) -0.0111(7) -0.0017(8)
C31B 0.018(5) 0.022(7) 0.014(5) -0.007(5) -0.007(4) -0.003(5)
C32B 0.027(7) 0.037(8) 0.024(7) 0.002(6) -0.010(5) 0.008(6)
C33B 0.040(9) 0.046(10) 0.017(6) -0.006(6) -0.007(6) 0.002(7)
C57 0.0225(7) 0.0176(6) 0.0185(6) 0.0026(5) 0.0022(5) 0.0007(5)
C60 0.0424(10) 0.0229(8) 0.0205(7) 0.0049(6) -0.0002(7) 0.0013(7)
F16A 0.0371(14) 0.097(3) 0.0401(17) 0.0331(19) -0.0036(12) 0.0213(17)
F17A 0.134(5) 0.0398(18) 0.0301(15) -0.0049(13) -0.024(2) 0.029(3)
F18A 0.086(3) 0.078(4) 0.055(3) 0.052(3) -0.037(2) -0.062(3)
F16B 0.125(7) 0.130(8) 0.052(4) 0.061(5) -0.064(4) -0.108(7)
F17B 0.095(5) 0.140(7) 0.0227(18) 0.020(3) 0.022(2) 0.058(5)
F18B 0.200(9) 0.0246(18) 0.032(3) 0.0029(17) -0.045(4) 0.021(3)
C59 0.0255(9) 0.0412(11) 0.0423(11) 0.0082(9) -0.0061(8) -0.0138(8)
C55 0.0169(6) 0.0253(8) 0.0289(8) 0.0043(6) -0.0003(6) -0.0047(6)
F13A 0.028(2) 0.058(4) 0.126(6) -0.064(4) -0.017(3) 0.007(2)
F14A 0.0162(16) 0.0484(19) 0.0426(18) -0.0052(16) -0.0094(13) 0.0000(12)
F15A 0.038(2) 0.110(6) 0.088(4) 0.067(4) -0.027(2) -0.047(3)
F13B 0.047(3) 0.047(3) 0.033(2) -0.0141(19) -0.0061(15) -0.018(2)
F14B 0.0143(16) 0.107(7) 0.114(7) -0.081(5) 0.001(3) 0.002(3)
F15B 0.067(5) 0.066(4) 0.071(3) 0.029(3) -0.028(3) -0.054(4)
P2 0.01781(16) 0.01337(15) 0.01648(16) 0.00347(12) -0.00267(12) -0.00204(12)
P1 0.01644(15) 0.01541(16) 0.01642(16) 0.00275(12) 0.00299(12) 0.00146(12)
F21 0.0384(7) 0.0481(8) 0.0257(6) 0.0165(5) 0.0076(5) 0.0027(6)
F6 0.0337(6) 0.0438(7) 0.0327(6) -0.0125(5) -0.0177(5) 0.0164(5)
F5 0.0256(5) 0.0287(6) 0.0492(8) 0.0022(5) -0.0015(5) 0.0048(4)
F12 0.0199(5) 0.0421(7) 0.0478(8) 0.0152(6) -0.0025(5) -0.0020(5)
F4 0.0384(7) 0.0450(7) 0.0282(6) -0.0136(5) 0.0095(5) 0.0104(6)
F8 0.0278(6) 0.0477(8) 0.0444(7) -0.0023(6) -0.0031(5) -0.0161(5)
F24 0.0751(11) 0.0281(6) 0.0388(7) -0.0079(5) -0.0158(7) 0.0148(7)
F7 0.0664(10) 0.0402(7) 0.0292(6) 0.0044(5) -0.0144(6) -0.0184(7)
F11 0.0408(7) 0.0627(10) 0.0426(8) 0.0305(7) 0.0097(6) 0.0184(7)
F23 0.0826(12) 0.0461(9) 0.0311(7) -0.0145(6) 0.0165(7) -0.0048(8)
F3 0.0267(7) 0.0585(10) 0.0955(14) -0.0254(10) 0.0222(8) -0.0212(7)
F22 0.0448(8) 0.0381(7) 0.0596(10) -0.0086(7) -0.0144(7) -0.0090(6)
F10 0.0508(9) 0.0305(7) 0.0956(14) -0.0198(8) -0.0295(9) 0.0213(6)
F2 0.0623(10) 0.0487(9) 0.0472(8) -0.0207(7) 0.0159(7) -0.0280(8)
F9 0.0445(8) 0.0562(9) 0.0594(10) -0.0389(8) -0.0112(7) 0.0139(7)
F20 0.0977(15) 0.0553(10) 0.0835(13) 0.0439(10) 0.0577(12) 0.0511(11)
F19 0.186(3) 0.0623(12) 0.0497(10) 0.0327(9) -0.0478(14) -0.0813(15)
F1 0.0680(12) 0.0728(12) 0.0750(13) 0.0449(10) -0.0274(10) -0.0467(10)
C18 0.0141(6) 0.0299(8) 0.0179(6) -0.0065(6) -0.0016(5) 0.0010(5)
C13 0.0145(5) 0.0166(6) 0.0138(5) -0.0031(4) -0.0013(4) 0.0005(4)
C25 0.0311(8) 0.0257(8) 0.0217(7) 0.0092(6) -0.0018(6) -0.0090(7)
C22 0.0273(7) 0.0184(7) 0.0213(7) -0.0001(5) 0.0093(6) 0.0039(6)
C4 0.0372(9) 0.0151(6) 0.0186(7) 0.0042(5) -0.0011(6) -0.0007(6)
C58 0.0170(6) 0.0182(6) 0.0181(6) 0.0008(5) 0.0010(5) 0.0005(5)
C15 0.0192(7) 0.0390(10) 0.0175(6) -0.0121(6) -0.0010(5) 0.0013(6)
C37 0.0147(6) 0.0220(7) 0.0149(6) -0.0003(5) 0.0020(4) -0.0013(5)
C14 0.0152(6) 0.0216(7) 0.0145(6) -0.0054(5) -0.0018(4) 0.0000(5)
C1 0.0182(6) 0.0114(5) 0.0143(5) -0.0009(4) -0.0020(4) 0.0004(4)
C2 0.0205(6) 0.0124(6) 0.0141(5) 0.0010(4) 0.0003(5) -0.0003(5)
C36 0.0325(9) 0.0168(7) 0.0391(10) -0.0012(7) -0.0067(8) -0.0009(6)
C6 0.0233(7) 0.0132(6) 0.0206(6) 0.0001(5) -0.0023(5) 0.0031(5)
C52 0.0230(7) 0.0208(7) 0.0364(9) 0.0041(7) 0.0030(7) 0.0029(6)
C53 0.0139(5) 0.0162(6) 0.0189(6) 0.0015(5) 0.0015(5) 0.0014(4)
C28 0.0244(7) 0.0200(7) 0.0329(9) 0.0031(6) -0.0025(6) 0.0050(6)
C24 0.0466(12) 0.0292(9) 0.0273(9) -0.0028(7) 0.0213(8) -0.0008(8)
C56 0.0233(7) 0.0217(7) 0.0263(8) 0.0050(6) 0.0034(6) -0.0039(6)
C3 0.0282(7) 0.0159(6) 0.0160(6) 0.0023(5) 0.0022(5) -0.0015(5)
C38 0.0174(6) 0.0249(7) 0.0180(6) -0.0004(5) 0.0025(5) -0.0039(5)
C5 0.0331(8) 0.0139(6) 0.0229(7) 0.0028(5) -0.0065(6) 0.0039(6)
C23 0.0333(9) 0.0267(8) 0.0187(7) -0.0059(6) 0.0055(6) 0.0013(7)
C44 0.0182(6) 0.0338(9) 0.0185(7) -0.0078(6) -0.0020(5) 0.0056(6)
C48 0.0209(7) 0.0177(7) 0.0309(8) -0.0015(6) 0.0054(6) -0.0013(5)
C7 0.0149(5) 0.0130(5) 0.0132(5) -0.0017(4) -0.0001(4) 0.0001(4)
C41 0.0152(6) 0.0298(8) 0.0130(6) -0.0036(5) 0.0002(4) 0.0019(5)
C12 0.0185(6) 0.0160(6) 0.0157(6) -0.0020(5) -0.0037(5) 0.0009(5)
C10 0.0247(7) 0.0189(7) 0.0270(8) -0.0050(6) -0.0070(6) -0.0034(6)
C11 0.0210(7) 0.0208(7) 0.0199(6) -0.0045(5) -0.0062(5) -0.0001(5)
C49 0.0179(6) 0.0177(7) 0.0286(8) 0.0034(6) 0.0043(6) 0.0000(5)
C9 0.0238(7) 0.0142(6) 0.0236(7) -0.0010(5) -0.0037(6) -0.0030(5)
C62 0.0194(6) 0.0207(7) 0.0196(6) 0.0029(5) 0.0026(5) -0.0005(5)
C50 0.0171(6) 0.0194(7) 0.0220(7) 0.0021(5) 0.0027(5) -0.0008(5)
C45 0.0164(6) 0.0175(6) 0.0195(6) 0.0022(5) 0.0034(5) -0.0014(5)
C46 0.0180(6) 0.0194(7) 0.0209(7) 0.0008(5) 0.0025(5) -0.0010(5)
C67 0.0442(11) 0.0305(10) 0.0257(8) 0.0095(7) 0.0060(8) -0.0017(8)
C68 0.0383(10) 0.0290(9) 0.0232(8) -0.0028(7) -0.0026(7) -0.0001(8)
C16 0.0188(7) 0.0541(13) 0.0210(7) -0.0154(8) 0.0023(6) 0.0028(7)
C54 0.0154(6) 0.0222(7) 0.0223(7) 0.0045(6) -0.0008(5) -0.0003(5)
C39 0.0178(6) 0.0321(8) 0.0154(6) -0.0019(6) 0.0029(5) -0.0079(6)
C40 0.0148(6) 0.0377(9) 0.0158(6) -0.0036(6) 0.0010(5) -0.0023(6)
C17 0.0159(6) 0.0462(11) 0.0223(7) -0.0116(7) 0.0012(5) 0.0025(7)
C61 0.0143(5) 0.0195(6) 0.0177(6) 0.0020(5) 0.0016(5) 0.0001(5)
C63 0.0198(6) 0.0245(7) 0.0204(7) 0.0056(6) 0.0020(5) 0.0002(6)
C34 0.0239(7) 0.0196(7) 0.0345(9) -0.0076(6) -0.0056(6) -0.0028(6)
C42 0.0148(6) 0.0240(7) 0.0144(6) -0.0023(5) 0.0006(4) 0.0001(5)
C47 0.0191(6) 0.0196(7) 0.0249(7) -0.0019(6) 0.0041(5) -0.0034(5)
C51 0.0246(8) 0.0241(8) 0.0316(9) -0.0060(7) 0.0016(6) -0.0031(6)
C66 0.0179(6) 0.0205(7) 0.0192(6) 0.0015(5) 0.0000(5) -0.0006(5)
C27 0.0542(14) 0.0411(12) 0.0292(10) 0.0183(9) -0.0105(9) -0.0079(10)
B2 0.0146(6) 0.0183(7) 0.0174(7) 0.0020(5) 0.0016(5) -0.0005(5)
C30 0.0386(11) 0.0192(9) 0.0728(18) -0.0071(10) -0.0111(11) 0.0062(8)
C43 0.0241(8) 0.0379(10) 0.0248(8) -0.0017(7) 0.0028(6) -0.0123(7)
C8 0.0173(6) 0.0137(6) 0.0153(5) -0.0003(4) -0.0014(5) -0.0009(5)
C65 0.0206(7) 0.0249(7) 0.0187(6) -0.0008(5) -0.0013(5) 0.0002(6)
C29 0.0224(8) 0.0274(9) 0.0671(16) 0.0142(10) -0.0084(9) 0.0039(7)
C64 0.0215(7) 0.0299(8) 0.0175(6) 0.0024(6) -0.0003(5) 0.0001(6)
C21 0.0232(8) 0.0410(11) 0.0324(9) 0.0004(8) -0.0005(7) -0.0106(7)
C35 0.0514(13) 0.0286(10) 0.0345(10) -0.0125(8) -0.0108(9) 0.0009(9)
C26 0.0335(9) 0.0413(11) 0.0232(8) 0.0032(7) 0.0063(7) -0.0104(8)
C20 0.0177(8) 0.0405(12) 0.0647(16) 0.0153(11) 0.0017(9) 0.0025(7)
C19 0.0172(6) 0.0284(8) 0.0300(8) 0.0066(7) 0.0035(6) -0.0018(6)
B 0.0139(6) 0.0135(6) 0.0129(6) -0.0011(5) -0.0016(5) 0.0021(5)

loop_
_atom_type_symbol
_atom_type_description
_atom_type_scat_dispersion_real
_atom_type_scat_dispersion_imag
_atom_type_scat_source
C C 0.0033 0.0016 'International Tables Vol C Tables 4.2.6.8 and 6.1.1.4'
H H 0.0000 0.0000 'International Tables Vol C Tables 4.2.6.8 and 6.1.1.4'
B B 0.0013 0.0007 'International Tables Vol C Tables 4.2.6.8 and 6.1.1.4'
F F 0.0171 0.0103 'International Tables Vol C Tables 4.2.6.8 and 6.1.1.4'
P P 0.1023 0.0942 'International Tables Vol C Tables 4.2.6.8 and 6.1.1.4'
Cu Cu 0.3201 1.2651 'International Tables Vol C Tables 4.2.6.8 and 6.1.1.4'

loop_
_geom_angle_atom_site_label_1
_geom_angle_atom_site_label_2
_geom_angle_atom_site_label_3
_geom_angle
P1 Cu P3 119.854(17)
P1 Cu P2 113.402(16)
P3 Cu P2 123.861(17)
P1 Cu B 84.45(4)
P3 Cu B 84.99(4)
P2 Cu B 83.60(4)
C14 P3 C31 107.75(8)
C14 P3 C34 104.11(8)
C31 P3 C34 101.14(11)
C14 P3 C31B 103.7(4)
C31 P3 C31B 19.1(4)
C34 P3 C31B 120.0(5)
C14 P3 Cu 98.37(5)
C31 P3 Cu 114.43(9)
C34 P3 Cu 129.21(7)
C31B P3 Cu 97.3(4)
C32A C31 C33A 110.2(2)
C32A C31 P3 110.42(16)
C33A C31 P3 109.58(15)
C32A C31 H31A 108.9
C33A C31 H31A 108.9
P3 C31 H31A 108.9
C33B C31B C32B 111.7(12)
C33B C31B P3 115.5(12)
C32B C31B P3 108.8(9)
C33B C31B H31B 106.8
C32B C31B H31B 106.8
P3 C31B H31B 106.8
C31B C32B H32D 109.5
C31B C32B H32E 109.5
H32D C32B H32E 109.5
C31B C32B H32F 109.5
H32D C32B H32F 109.5
H32E C32B H32F 109.5
C31B C33B H33D 109.5
C31B C33B H33E 109.5
H33D C33B H33E 109.5
C31B C33B H33F 109.5
H33D C33B H33F 109.5
H33E C33B H33F 109.5
C58 C57 C56 121.04(15)
C58 C57 C60 119.41(16)
C56 C57 C60 119.53(15)
F16B C60 F18A 125.1(3)
F16B C60 F18B 115.0(6)
F18A C60 F18B 36.6(4)
F16B C60 F17A 49.6(5)
F18A C60 F17A 108.8(4)
F18B C60 F17A 133.0(3)
F16B C60 F16A 51.5(5)
F18A C60 F16A 104.7(3)
F18B C60 F16A 73.6(5)
F17A C60 F16A 100.1(3)
F16B C60 F17B 104.2(5)
F18A C60 F17B 63.7(4)
F18B C60 F17B 100.1(5)
F17A C60 F17B 57.0(4)
F16A C60 F17B 142.9(3)
F16B C60 C57 117.1(2)
F18A C60 C57 117.6(2)
F18B C60 C57 111.4(3)
F17A C60 C57 114.4(2)
F16A C60 C57 109.45(19)
F17B C60 C57 106.8(2)
F14B C59 F13A 112.9(5)
F14B C59 F15A 77.1(5)
F13A C59 F15A 114.0(5)
F14B C59 F13B 107.1(7)
F13A C59 F13B 16.2(7)
F15A C59 F13B 128.8(6)
F14B C59 F14A 22.2(7)
F13A C59 F14A 103.6(5)
F15A C59 F14A 99.3(4)
F13B C59 F14A 93.1(5)
F14B C59 F15B 113.5(5)
F13A C59 F15B 80.1(5)
F15A C59 F15B 42.3(3)
F13B C59 F15B 96.3(5)
F14A C59 F15B 133.7(5)
F14B C59 C55 118.0(4)
F13A C59 C55 116.1(4)
F15A C59 C55 112.9(3)
F13B C59 C55 109.3(4)
F14A C59 C55 108.9(3)
F15B C59 C55 110.3(3)
C56 C55 C54 120.61(16)
C56 C55 C59 120.51(16)
C54 C55 C59 118.87(17)
C8 P2 C25 101.86(8)
C8 P2 C28 106.65(8)
C25 P2 C28 106.64(9)
C8 P2 Cu 103.37(5)
C25 P2 Cu 133.35(6)
C28 P2 Cu 102.77(6)
C2 P1 C19 106.94(8)
C2 P1 C22 105.85(7)
C19 P1 C22 102.43(8)
C2 P1 Cu 100.32(5)
C19 P1 Cu 113.18(6)
C22 P1 Cu 126.67(6)
C17 C18 C13 121.77(15)
C17 C18 H18 119.1
C13 C18 H18 119.1
C18 C13 C14 117.50(13)
C18 C13 B 115.16(12)
C14 C13 B 127.31(13)
C27 C25 C26 111.28(18)
C27 C25 P2 115.23(15)
C26 C25 P2 109.64(13)
C27 C25 H25 106.7
C26 C25 H25 106.7
P2 C25 H25 106.7
C23 C22 C24 109.02(16)
C23 C22 P1 112.37(11)
C24 C22 P1 113.30(13)
C23 C22 H22 107.3
C24 C22 H22 107.3
P1 C22 H22 107.3
C3 C4 C5 119.71(15)
C3 C4 H4 120.1
C5 C4 H4 120.1
C57 C58 C53 122.09(15)
C57 C58 H58 119.0
C53 C58 H58 119.0
C16 C15 C14 120.73(15)
C16 C15 H15 119.6
C14 C15 H15 119.6
C38 C37 C42 116.08(14)
C38 C37 B2 120.87(14)
C42 C37 B2 122.69(14)
C15 C14 C13 120.38(14)
C15 C14 P3 122.14(11)
C13 C14 P3 117.37(11)
C2 C1 C6 117.85(14)
C2 C1 B 126.75(13)
C6 C1 B 115.15(13)
C3 C2 C1 120.31(14)
C3 C2 P1 122.11(12)
C1 C2 P1 117.52(11)
C34 C36 H36A 109.5
C34 C36 H36B 109.5
H36A C36 H36B 109.5
C34 C36 H36C 109.5
H36A C36 H36C 109.5
H36B C36 H36C 109.5
C5 C6 C1 121.39(16)
C5 C6 H6 119.3
C1 C6 H6 119.3
F11 C52 F10 106.59(18)
F11 C52 F12 105.76(17)
F10 C52 F12 106.11(17)
F11 C52 C49 112.33(16)
F10 C52 C49 112.88(17)
F12 C52 C49 112.62(15)
C54 C53 C58 115.71(14)
C54 C53 B2 123.42(14)
C58 C53 B2 120.62(13)
C30 C28 C29 110.78(16)
C30 C28 P2 117.33(15)
C29 C28 P2 108.65(15)
C30 C28 H28 106.5
C29 C28 H28 106.5
P2 C28 H28 106.5
C22 C24 H24A 109.5
C22 C24 H24B 109.5
H24A C24 H24B 109.5
C22 C24 H24C 109.5
H24A C24 H24C 109.5
H24B C24 H24C 109.5
C55 C56 C57 117.94(15)
C55 C56 H56 121.0
C57 C56 H56 121.0
C4 C3 C2 120.68(16)
C4 C3 H3 119.7
C2 C3 H3 119.7
C39 C38 C37 122.82(16)
C39 C38 H38 118.6
C37 C38 H38 118.6
C4 C5 C6 119.98(15)
C4 C5 H5 120.0
C6 C5 H5 120.0
C22 C23 H23A 109.5
C22 C23 H23B 109.5
H23A C23 H23B 109.5
C22 C23 H23C 109.5
H23A C23 H23C 109.5
H23B C23 H23C 109.5
F5 C44 F4 106.35(15)
F5 C44 F6 106.69(16)
F4 C44 F6 105.88(14)
F5 C44 C41 113.36(14)
F4 C44 C41 111.90(15)
F6 C44 C41 112.15(14)
C49 C48 C47 117.96(16)
C49 C48 H48 121.0
C47 C48 H48 121.0
C8 C7 C12 118.30(13)
C8 C7 B 125.87(12)
C12 C7 B 115.68(13)
C40 C41 C42 121.17(16)
C40 C41 C44 117.83(14)
C42 C41 C44 120.99(16)
C11 C12 C7 121.41(14)
C11 C12 H12 119.3
C7 C12 H12 119.3
C11 C10 C9 120.05(15)
C11 C10 H10 120.0
C9 C10 H10 120.0
C10 C11 C12 119.63(15)
C10 C11 H11 120.2
C12 C11 H11 120.2
C48 C49 C50 120.82(16)
C48 C49 C52 120.19(16)
C50 C49 C52 118.99(16)
C10 C9 C8 120.65(15)
C10 C9 H9 119.7
C8 C9 H9 119.7
C63 C62 C61 122.07(16)
C63 C62 H62 119.0
C61 C62 H62 119.0
C49 C50 C45 122.30(16)
C49 C50 H50 118.8
C45 C50 H50 118.8
C50 C45 C46 115.60(15)
C50 C45 B2 123.59(14)
C46 C45 B2 120.76(14)
C47 C46 C45 122.30(16)
C47 C46 H46 118.8
C45 C46 H46 118.8
F19 C67 F21 105.81(19)
F19 C67 F20 108.5(2)
F21 C67 F20 104.66(19)
F19 C67 C63 112.36(19)
F21 C67 C63 113.58(18)
F20 C67 C63 111.43(18)
F23 C68 F24 107.12(19)
F23 C68 F22 105.81(18)
F24 C68 F22 106.70(18)
F23 C68 C65 112.34(18)
F24 C68 C65 112.70(16)
F22 C68 C65 111.72(17)
C17 C16 C15 119.82(16)
C17 C16 H16 120.1
C15 C16 H16 120.1
C55 C54 C53 122.61(15)
C55 C54 H54 118.7
C53 C54 H54 118.7
C40 C39 C38 119.79(15)
C40 C39 C43 120.82(16)
C38 C39 C43 119.38(17)
C41 C40 C39 118.54(15)
C41 C40 H40 120.7
C39 C40 H40 120.7
C16 C17 C18 119.76(16)
C16 C17 H17 120.1
C18 C17 H17 120.1
C62 C61 C66 115.99(14)
C62 C61 B2 121.33(14)
C66 C61 B2 122.18(14)
C64 C63 C62 120.98(16)
C64 C63 C67 120.59(16)
C62 C63 C67 118.40(17)
C35 C34 C36 108.09(17)
C35 C34 P3 114.01(16)
C36 C34 P3 112.40(12)
C35 C34 H34 107.3
C36 C34 H34 107.3
P3 C34 H34 107.3
C41 C42 C37 121.61(15)
C41 C42 H42 119.2
C37 C42 H42 119.2
C48 C47 C46 120.98(16)
C48 C47 C51 120.67(16)
C46 C47 C51 118.13(16)
F9 C51 F7 106.96(18)
F9 C51 F8 106.69(17)
F7 C51 F8 105.57(17)
F9 C51 C47 113.20(17)
F7 C51 C47 113.06(15)
F8 C51 C47 110.86(16)
C65 C66 C61 122.01(15)
C65 C66 H66 119.0
C61 C66 H66 119.0
C25 C27 H27A 109.5
C25 C27 H27B 109.5
H27A C27 H27B 109.5
C25 C27 H27C 109.5
H27A C27 H27C 109.5
H27B C27 H27C 109.5
C53 B2 C45 105.31(12)
C53 B2 C61 113.10(13)
C45 B2 C61 112.43(13)
C53 B2 C37 112.10(12)
C45 B2 C37 111.11(13)
C61 B2 C37 102.98(12)
C28 C30 H30A 109.5
C28 C30 H30B 109.5
H30A C30 H30B 109.5
C28 C30 H30C 109.5
H30A C30 H30C 109.5
H30B C30 H30C 109.5
F3 C43 F2 106.51(17)
F3 C43 F1 106.93(19)
F2 C43 F1 105.4(2)
F3 C43 C39 113.60(18)
F2 C43 C39 111.91(15)
F1 C43 C39 111.98(16)
C9 C8 C7 119.89(13)
C9 C8 P2 122.85(12)
C7 C8 P2 117.09(11)
C64 C65 C66 120.92(16)
C64 C65 C68 119.40(16)
C66 C65 C68 119.63(16)
C28 C29 H29A 109.5
C28 C29 H29B 109.5
H29A C29 H29B 109.5
C28 C29 H29C 109.5
H29A C29 H29C 109.5
H29B C29 H29C 109.5
C63 C64 C65 118.02(15)
C63 C64 H64 121.0
C65 C64 H64 121.0
C19 C21 H21A 109.5
C19 C21 H21B 109.5
H21A C21 H21B 109.5
C19 C21 H21C 109.5
H21A C21 H21C 109.5
H21B C21 H21C 109.5
C34 C35 H35A 109.5
C34 C35 H35B 109.5
H35A C35 H35B 109.5
C34 C35 H35C 109.5
H35A C35 H35C 109.5
H35B C35 H35C 109.5
C25 C26 H26A 109.5
C25 C26 H26B 109.5
H26A C26 H26B 109.5
C25 C26 H26C 109.5
H26A C26 H26C 109.5
H26B C26 H26C 109.5
C19 C20 H20A 109.5
C19 C20 H20B 109.5
H20A C20 H20B 109.5
C19 C20 H20C 109.5
H20A C20 H20C 109.5
H20B C20 H20C 109.5
C21 C19 C20 111.13(18)
C21 C19 P1 112.06(13)
C20 C19 P1 108.63(14)
C21 C19 H19 108.3
C20 C19 H19 108.3
P1 C19 H19 108.3
C7 B C1 116.45(12)
C7 B C13 116.30(12)
C1 B C13 122.03(13)
C7 B Cu 100.31(9)
C1 B Cu 97.30(9)
C13 B Cu 95.42(9)

loop_
_geom_bond_atom_site_label_1
_geom_bond_atom_site_label_2
_geom_bond_distance
Cu P1 2.2898(4)
Cu P3 2.2960(4)
Cu P2 2.2977(4)
Cu B 2.4951(15)
P3 C14 1.8239(15)
P3 C31 1.8432(19)
P3 C34 1.8763(19)
P3 C31B 1.993(13)
C31 C32A 1.523(4)
C31 C33A 1.528(3)
C31 H31A 1.0000
C32A H32A 0.9800
C32A H32B 0.9800
C32A H32C 0.9800
C33A H33A 0.9800
C33A H33B 0.9800
C33A H33C 0.9800
C31B C33B 1.505(16)
C31B C32B 1.550(16)
C31B H31B 1.0000
C32B H32D 0.9800
C32B H32E 0.9800
C32B H32F 0.9800
C33B H33D 0.9800
C33B H33E 0.9800
C33B H33F 0.9800
C57 C58 1.392(2)
C57 C56 1.392(2)
C57 C60 1.496(2)
C60 F16B 1.210(4)
C60 F18A 1.253(4)
C60 F18B 1.284(5)
C60 F17A 1.310(4)
C60 F16A 1.398(4)
C60 F17B 1.402(5)
C59 F14B 1.249(8)
C59 F13A 1.279(7)
C59 F15A 1.349(5)
C59 F13B 1.383(7)
C59 F14A 1.398(5)
C59 F15B 1.405(6)
C59 C55 1.491(3)
C55 C56 1.390(3)
C55 C54 1.396(2)
P2 C8 1.8264(15)
P2 C25 1.8537(17)
P2 C28 1.8624(19)
P1 C2 1.8188(15)
P1 C19 1.8551(18)
P1 C22 1.8672(17)
F21 C67 1.328(2)
F6 C44 1.345(2)
F5 C44 1.337(2)
F12 C52 1.337(2)
F4 C44 1.345(2)
F8 C51 1.338(2)
F24 C68 1.336(3)
F7 C51 1.337(2)
F11 C52 1.332(2)
F23 C68 1.332(3)
F3 C43 1.323(2)
F22 C68 1.349(3)
F10 C52 1.334(2)
F2 C43 1.325(2)
F9 C51 1.330(2)
F20 C67 1.336(3)
F19 C67 1.320(3)
F1 C43 1.329(3)
C18 C17 1.394(2)
C18 C13 1.407(2)
C18 H18 0.9500
C13 C14 1.414(2)
C13 B 1.594(2)
C25 C27 1.530(3)
C25 C26 1.531(3)
C25 H25 1.0000
C22 C23 1.529(3)
C22 C24 1.535(2)
C22 H22 1.0000
C4 C3 1.389(2)
C4 C5 1.390(3)
C4 H4 0.9500
C58 C53 1.407(2)
C58 H58 0.9500
C15 C16 1.391(2)
C15 C14 1.398(2)
C15 H15 0.9500
C37 C38 1.405(2)
C37 C42 1.405(2)
C37 B2 1.646(2)
C1 C2 1.409(2)
C1 C6 1.409(2)
C1 B 1.582(2)
C2 C3 1.401(2)
C36 C34 1.530(3)
C36 H36A 0.9800
C36 H36B 0.9800
C36 H36C 0.9800
C6 C5 1.392(2)
C6 H6 0.9500
C52 C49 1.500(3)
C53 C54 1.397(2)
C53 B2 1.638(2)
C28 C30 1.530(3)
C28 C29 1.536(3)
C28 H28 1.0000
C24 H24A 0.9800
C24 H24B 0.9800
C24 H24C 0.9800
C56 H56 0.9500
C3 H3 0.9500
C38 C39 1.399(2)
C38 H38 0.9500
C5 H5 0.9500
C23 H23A 0.9800
C23 H23B 0.9800
C23 H23C 0.9800
C44 C41 1.501(3)
C48 C49 1.388(3)
C48 C47 1.391(3)
C48 H48 0.9500
C7 C8 1.407(2)
C7 C12 1.408(2)
C7 B 1.580(2)
C41 C40 1.393(2)
C41 C42 1.397(2)
C12 C11 1.392(2)
C12 H12 0.9500
C10 C11 1.387(2)
C10 C9 1.393(2)
C10 H10 0.9500
C11 H11 0.9500
C49 C50 1.400(2)
C9 C8 1.400(2)
C9 H9 0.9500
C62 C63 1.397(2)
C62 C61 1.401(2)
C62 H62 0.9500
C50 C45 1.402(2)
C50 H50 0.9500
C45 C46 1.406(2)
C45 B2 1.642(2)
C46 C47 1.393(2)
C46 H46 0.9500
C67 C63 1.496(3)
C68 C65 1.494(3)
C16 C17 1.387(3)
C16 H16 0.9500
C54 H54 0.9500
C39 C40 1.396(3)
C39 C43 1.484(3)
C40 H40 0.9500
C17 H17 0.9500
C61 C66 1.402(2)
C61 B2 1.643(2)
C63 C64 1.385(3)
C34 C35 1.523(3)
C34 H34 1.0000
C42 H42 0.9500
C47 C51 1.496(3)
C66 C65 1.396(2)
C66 H66 0.9500
C27 H27A 0.9800
C27 H27B 0.9800
C27 H27C 0.9800
C30 H30A 0.9800
C30 H30B 0.9800
C30 H30C 0.9800
C65 C64 1.390(3)
C29 H29A 0.9800
C29 H29B 0.9800
C29 H29C 0.9800
C64 H64 0.9500
C21 C19 1.523(3)
C21 H21A 0.9800
C21 H21B 0.9800
C21 H21C 0.9800
C35 H35A 0.9800
C35 H35B 0.9800
C35 H35C 0.9800
C26 H26A 0.9800
C26 H26B 0.9800
C26 H26C 0.9800
C20 C19 1.533(3)
C20 H20A 0.9800
C20 H20B 0.9800
C20 H20C 0.9800
C19 H19 1.0000
